data_1506545
loop_
_publ_author_name
'Ballweg, David M.'
'Miller, Rebecca C.'
'Gray, Danielle L.'
'Scheidt, Karl A.'

_publ_contact_author 'Karl A. Scheidt'
_publ_section_title
;
 Stereoselective synthesis of alpha-silylamines by the direct addition of
 silyl anions to activated imines.
;
_journal_issue 7
_journal_name_full 'Organic letters'
_journal_page_first 1403
_journal_page_last 1406
_journal_paper_doi 10.1021/ol050244u
_journal_volume 7
_journal_year 2005
_chemical_absolute_configuration ad
_chemical_formula_moiety 'C17 H31 N O S Si, H2 O'
_chemical_formula_sum 'C17 H33 N O2 S Si'
_chemical_formula_weight 343.59
_chemical_melting_point 77.5(15)
_chemical_name_systematic
; 
(R(S),R)-1-dimethylphenyl-2,2-dimethylpropyl)-t-butanesulfinamide 
;
_space_group_IT_number 19
_symmetry_cell_setting orthorhombic
_symmetry_space_group_name_Hall 'P 2ac 2ab'
_symmetry_space_group_name_H-M 'P 21 21 21'
_atom_sites_solution_hydrogens geom
_atom_sites_solution_primary direct
_atom_sites_solution_secondary difmap
_audit_creation_method SHELXL-97
_cell_angle_alpha 90.00
_cell_angle_beta 90.00
_cell_angle_gamma 90.00
_cell_formula_units_Z 4
_cell_length_a 6.5692(13)
_cell_length_b 15.207(3)
_cell_length_c 20.303(4)
_cell_measurement_reflns_used 2808
_cell_measurement_temperature 153(2)
_cell_measurement_theta_max 21.976
_cell_measurement_theta_min 2.399
_cell_volume 2028.2(7)
_computing_cell_refinement 'SMART version 5.054 (Bruker, 2000)'
_computing_data_collection 'SMART version 5.054 (Bruker, 2000)'
_computing_data_reduction 'Saint version 6.45 (Bruker, 2003)'
_computing_molecular_graphics 'SHELXTL-97 (Sheldrick, 1997)'
_computing_publication_material 'SHELXTL-97 (Sheldrick, 1997)'
_computing_structure_refinement 'SHELXL-97 (Sheldrick, 1997)'
_computing_structure_solution 'SHELXS-97 (Sheldrick, 1990)'
_diffrn_ambient_temperature 153(2)
_diffrn_measured_fraction_theta_full 0.950
_diffrn_measured_fraction_theta_max 0.950
_diffrn_measurement_device_type 'Bruker Smart 1000 CCD'
_diffrn_measurement_method \w
_diffrn_radiation_monochromator graphite
_diffrn_radiation_source 'fine-focus sealed tube'
_diffrn_radiation_type MoK\a
_diffrn_radiation_wavelength 0.71073
_diffrn_reflns_av_R_equivalents 0.1183
_diffrn_reflns_av_sigmaI/netI 0.1799
_diffrn_reflns_limit_h_max 8
_diffrn_reflns_limit_h_min -8
_diffrn_reflns_limit_k_max 20
_diffrn_reflns_limit_k_min -20
_diffrn_reflns_limit_l_max 26
_diffrn_reflns_limit_l_min -26
_diffrn_reflns_number 18624
_diffrn_reflns_theta_full 28.84
_diffrn_reflns_theta_max 28.84
_diffrn_reflns_theta_min 1.67
_diffrn_standards_decay_% <2
_diffrn_standards_interval_count none
_diffrn_standards_interval_time none
_diffrn_standards_number none
_exptl_absorpt_coefficient_mu 0.225
_exptl_absorpt_correction_T_max 0.99184
_exptl_absorpt_correction_T_min 0.93078
_exptl_absorpt_correction_type numerical
_exptl_absorpt_process_details 'faces indexed'
_exptl_crystal_colour colorless
_exptl_crystal_density_diffrn 1.125
_exptl_crystal_density_meas ?
_exptl_crystal_density_method 'not measured'
_exptl_crystal_description plate
_exptl_crystal_F_000 752
_exptl_crystal_size_max 0.360
_exptl_crystal_size_mid 0.098
_exptl_crystal_size_min 0.036
_refine_diff_density_max 0.340
_refine_diff_density_min -0.300
_refine_diff_density_rms 0.068
_refine_ls_abs_structure_details 'Flack H D (1983), Acta Cryst. A39, 876-881'
_refine_ls_abs_structure_Flack -0.07(13)
_refine_ls_extinction_method none
_refine_ls_goodness_of_fit_ref 0.877
_refine_ls_hydrogen_treatment mixed
_refine_ls_matrix_type full
_refine_ls_number_parameters 201
_refine_ls_number_reflns 4936
_refine_ls_number_restraints 0
_refine_ls_restrained_S_all 0.877
_refine_ls_R_factor_all 0.1470
_refine_ls_R_factor_gt 0.0592
_refine_ls_shift/su_max 0.000
_refine_ls_shift/su_mean 0.000
_refine_ls_structure_factor_coef Fsqd
_refine_ls_weighting_details 'calc w=1/[\s^2^(Fo^2^)+(0.0505P)^2^] where P=(Fo^2^+2Fc^2^)/3'
_refine_ls_weighting_scheme calc
_refine_ls_wR_factor_gt 0.1058
_refine_ls_wR_factor_ref 0.1279
_reflns_number_gt 2529
_reflns_number_total 4936
_reflns_threshold_expression >2sigma(I)
_cod_data_source_file ol050244usi20050204_043044.cif
_cod_data_source_block asd
_cod_depositor_comments
;
The following automatic conversions were performed:

'_chemical_melting_point' value '76-79' was changed to '77.5(15)' -
the average value was taken and precision was estimated.

Automatic conversion script
Id: cif_fix_values 1715 2011-07-08 13:25:40Z adriana 

The following automatic conversions were performed:

'_exptl_crystal_density_meas' value 'not measured' was changed to '?'
- the value is perceived as not measured.

Automatic conversion script
Id: cif_fix_values 3008 2015-01-20 13:52:24Z robertas 
;
_cod_database_code 1506545

loop_
_symmetry_equiv_pos_as_xyz
'x, y, z'
'-x+1/2, -y, z+1/2'
'-x, y+1/2, -z+1/2'
'x+1/2, -y+1/2, -z'

loop_
_atom_site_label
_atom_site_type_symbol
_atom_site_fract_x
_atom_site_fract_y
_atom_site_fract_z
_atom_site_U_iso_or_equiv
_atom_site_adp_type
_atom_site_occupancy
_atom_site_symmetry_multiplicity
_atom_site_calc_flag
_atom_site_refinement_flags
C1 C 0.2775(6) 0.6862(2) 0.11931(19) 0.0254(9) Uani 1 1 d .
C2 C 0.1151(7) 0.7414(3) 0.1348(2) 0.0384(12) Uani 1 1 d .
H2 H -0.0105 0.7349 0.1121 0.046 Uiso 1 1 calc R
C3 C 0.1345(8) 0.8054(3) 0.1826(2) 0.0488(14) Uani 1 1 d .
H3 H 0.0217 0.8425 0.1919 0.059 Uiso 1 1 calc R
C4 C 0.3109(8) 0.8168(3) 0.2167(2) 0.0384(12) Uani 1 1 d .
H4 H 0.3214 0.8610 0.2496 0.046 Uiso 1 1 calc R
C5 C 0.4742(7) 0.7629(3) 0.2026(2) 0.0366(11) Uani 1 1 d .
H5 H 0.5984 0.7698 0.2260 0.044 Uiso 1 1 calc R
C6 C 0.4575(7) 0.6986(2) 0.1544(2) 0.0292(10) Uani 1 1 d .
H6 H 0.5715 0.6622 0.1452 0.035 Uiso 1 1 calc R
C7 C 0.1886(8) 0.4968(3) -0.1477(2) 0.0550(15) Uani 1 1 d .
H7A H 0.2320 0.4927 -0.1938 0.082 Uiso 1 1 calc R
H7B H 0.3087 0.5000 -0.1192 0.082 Uiso 1 1 calc R
H7C H 0.1055 0.5497 -0.1417 0.082 Uiso 1 1 calc R
C8 C -0.1150(8) 0.4065(3) -0.1777(2) 0.0526(15) Uani 1 1 d .
H8A H -0.2026 0.4585 -0.1746 0.079 Uiso 1 1 calc R
H8B H -0.1938 0.3539 -0.1664 0.079 Uiso 1 1 calc R
H8C H -0.0631 0.4010 -0.2228 0.079 Uiso 1 1 calc R
C9 C 0.1965(7) 0.3335(3) -0.1299(2) 0.0436(13) Uani 1 1 d .
H9A H 0.1119 0.2820 -0.1204 0.065 Uiso 1 1 calc R
H9B H 0.3021 0.3391 -0.0961 0.065 Uiso 1 1 calc R
H9C H 0.2606 0.3266 -0.1732 0.065 Uiso 1 1 calc R
C10 C 0.0639(7) 0.4160(2) -0.12987(19) 0.0335(10) Uani 1 1 d .
C11 C 0.0921(5) 0.5054(2) 0.05999(18) 0.0203(9) Uani 1 1 d .
H11 H -0.0507 0.5273 0.0552 0.024 Uiso 1 1 calc R
C12 C 0.3131(6) 0.4401(3) 0.1516(2) 0.0356(11) Uani 1 1 d .
H12A H 0.3739 0.4972 0.1620 0.053 Uiso 1 1 calc R
H12B H 0.3941 0.4108 0.1175 0.053 Uiso 1 1 calc R
H12C H 0.3105 0.4035 0.1913 0.053 Uiso 1 1 calc R
C13 C -0.0239(7) 0.5070(3) 0.17676(19) 0.0351(11) Uani 1 1 d .
H13A H -0.1653 0.5134 0.1621 0.053 Uiso 1 1 calc R
H13B H 0.0381 0.5653 0.1813 0.053 Uiso 1 1 calc R
H13C H -0.0210 0.4768 0.2194 0.053 Uiso 1 1 calc R
C14 C -0.0063(7) 0.3639(2) 0.1182(2) 0.0358(12) Uani 1 1 d .
H14A H -0.0196 0.3356 0.1614 0.054 Uiso 1 1 calc R
H14B H 0.0775 0.3270 0.0894 0.054 Uiso 1 1 calc R
H14C H -0.1416 0.3714 0.0986 0.054 Uiso 1 1 calc R
C15 C 0.0944(6) 0.4536(2) 0.12643(18) 0.0231(9) Uani 1 1 d .
C16 C 0.1356(7) 0.6694(3) -0.02124(19) 0.0350(11) Uani 1 1 d .
H16A H 0.2034 0.7264 -0.0266 0.053 Uiso 1 1 calc R
H16B H -0.0084 0.6789 -0.0107 0.053 Uiso 1 1 calc R
H16C H 0.1466 0.6358 -0.0623 0.053 Uiso 1 1 calc R
C17 C 0.5211(6) 0.5710(3) 0.02400(19) 0.0328(10) Uani 1 1 d .
H17A H 0.5150 0.5374 -0.0172 0.049 Uiso 1 1 calc R
H17B H 0.5779 0.5339 0.0589 0.049 Uiso 1 1 calc R
H17C H 0.6077 0.6228 0.0178 0.049 Uiso 1 1 calc R
N1 N 0.1318(5) 0.45290(19) -0.00067(15) 0.0211(8) Uani 1 1 d .
H18 H 0.2371 0.4064 0.0032 0.083(17) Uiso 1 1 d .
O1 O -0.1569(4) 0.34486(17) -0.03621(13) 0.0328(7) Uani 1 1 d .
O2 O 0.4606(4) 0.32999(17) 0.01565(14) 0.0379(8) Uani 1 1 d .
H19A H 0.4244 0.2797 0.0347 0.052(10) Uiso 1 1 d .
H19B H 0.5829 0.3230 -0.0004 0.052(10) Uiso 1 1 d .
S1 S -0.05979(14) 0.43271(6) -0.04942(5) 0.0261(2) Uani 1 1 d .
Si1 Si 0.26025(17) 0.60664(6) 0.04749(6) 0.0239(3) Uani 1 1 d .

loop_
_atom_site_aniso_label
_atom_site_aniso_U_11
_atom_site_aniso_U_22
_atom_site_aniso_U_33
_atom_site_aniso_U_23
_atom_site_aniso_U_13
_atom_site_aniso_U_12
C1 0.029(2) 0.0154(19) 0.032(2) 0.0034(18) -0.001(2) 0.0037(19)
C2 0.037(3) 0.037(3) 0.042(3) -0.007(2) -0.002(2) 0.007(2)
C3 0.062(4) 0.031(3) 0.053(3) -0.012(2) 0.005(3) 0.010(3)
C4 0.055(3) 0.023(2) 0.038(3) -0.009(2) 0.000(3) -0.004(2)
C5 0.045(3) 0.036(3) 0.028(3) 0.002(2) -0.006(2) -0.017(2)
C6 0.032(3) 0.023(2) 0.033(2) 0.0032(18) 0.002(2) 0.000(2)
C7 0.081(4) 0.048(3) 0.035(3) 0.001(3) 0.022(3) 0.003(3)
C8 0.067(4) 0.058(3) 0.032(3) -0.012(2) -0.008(2) 0.021(3)
C9 0.056(3) 0.045(3) 0.030(3) -0.001(2) 0.009(2) 0.012(2)
C10 0.054(3) 0.024(2) 0.022(2) 0.0005(18) 0.000(2) 0.005(2)
C11 0.018(2) 0.0189(19) 0.024(2) 0.0013(17) 0.0031(18) 0.0025(16)
C12 0.044(3) 0.032(2) 0.030(2) 0.009(2) -0.005(2) 0.003(2)
C13 0.046(3) 0.037(2) 0.022(2) 0.0035(19) 0.008(2) -0.003(2)
C14 0.049(3) 0.030(2) 0.028(2) 0.0084(19) 0.001(2) -0.008(2)
C15 0.029(2) 0.021(2) 0.020(2) 0.0032(17) -0.0036(18) -0.0004(18)
C16 0.047(3) 0.024(2) 0.034(3) 0.006(2) -0.002(2) 0.000(2)
C17 0.028(2) 0.031(2) 0.039(2) -0.004(2) 0.0064(19) -0.004(2)
N1 0.0249(19) 0.0172(17) 0.0213(18) -0.0013(15) -0.0007(14) 0.0033(14)
O1 0.0304(15) 0.0281(16) 0.0400(19) -0.0055(14) 0.0018(14) -0.0046(13)
O2 0.0252(16) 0.0249(15) 0.064(2) 0.0037(15) 0.0072(15) 0.0063(13)
S1 0.0269(6) 0.0241(5) 0.0272(5) -0.0031(5) -0.0012(5) 0.0040(5)
Si1 0.0243(6) 0.0194(5) 0.0282(6) 0.0017(6) 0.0019(6) 0.0017(5)

loop_
_atom_type_symbol
_atom_type_description
_atom_type_scat_dispersion_real
_atom_type_scat_dispersion_imag
_atom_type_scat_source
C C 0.0033 0.0016 'International Tables Vol C Tables 4.2.6.8 and 6.1.1.4'
H H 0.0000 0.0000 'International Tables Vol C Tables 4.2.6.8 and 6.1.1.4'
N N 0.0061 0.0033 'International Tables Vol C Tables 4.2.6.8 and 6.1.1.4'
O O 0.0106 0.0060 'International Tables Vol C Tables 4.2.6.8 and 6.1.1.4'
Si Si 0.0817 0.0704 'International Tables Vol C Tables 4.2.6.8 and 6.1.1.4'
S S 0.1246 0.1234 'International Tables Vol C Tables 4.2.6.8 and 6.1.1.4'

loop_
_geom_angle_atom_site_label_1
_geom_angle_atom_site_label_2
_geom_angle_atom_site_label_3
_geom_angle
C2 C1 C6 116.9(4)
C2 C1 Si1 120.8(3)
C6 C1 Si1 122.0(3)
C3 C2 C1 120.9(4)
C3 C2 H2 119.6
C1 C2 H2 119.6
C4 C3 C2 121.7(5)
C4 C3 H3 119.1
C2 C3 H3 119.1
C3 C4 C5 118.7(4)
C3 C4 H4 120.6
C5 C4 H4 120.6
C4 C5 C6 120.3(4)
C4 C5 H5 119.9
C6 C5 H5 119.9
C5 C6 C1 121.6(4)
C5 C6 H6 119.2
C1 C6 H6 119.2
C10 C7 H7A 109.5
C10 C7 H7B 109.5
H7A C7 H7B 109.5
C10 C7 H7C 109.5
H7A C7 H7C 109.5
H7B C7 H7C 109.5
C10 C8 H8A 109.5
C10 C8 H8B 109.5
H8A C8 H8B 109.5
C10 C8 H8C 109.5
H8A C8 H8C 109.5
H8B C8 H8C 109.5
C10 C9 H9A 109.5
C10 C9 H9B 109.5
H9A C9 H9B 109.5
C10 C9 H9C 109.5
H9A C9 H9C 109.5
H9B C9 H9C 109.5
C7 C10 C9 110.9(4)
C7 C10 C8 109.8(4)
C9 C10 C8 111.1(3)
C7 C10 S1 109.7(3)
C9 C10 S1 111.4(3)
C8 C10 S1 103.7(3)
N1 C11 C15 116.2(3)
N1 C11 Si1 102.8(2)
C15 C11 Si1 121.0(3)
N1 C11 H11 105.1
C15 C11 H11 105.1
Si1 C11 H11 105.1
C15 C12 H12A 109.5
C15 C12 H12B 109.5
H12A C12 H12B 109.5
C15 C12 H12C 109.5
H12A C12 H12C 109.5
H12B C12 H12C 109.5
C15 C13 H13A 109.5
C15 C13 H13B 109.5
H13A C13 H13B 109.5
C15 C13 H13C 109.5
H13A C13 H13C 109.5
H13B C13 H13C 109.5
C15 C14 H14A 109.5
C15 C14 H14B 109.5
H14A C14 H14B 109.5
C15 C14 H14C 109.5
H14A C14 H14C 109.5
H14B C14 H14C 109.5
C13 C15 C14 109.2(3)
C13 C15 C12 109.0(3)
C14 C15 C12 108.7(3)
C13 C15 C11 107.8(3)
C14 C15 C11 110.6(3)
C12 C15 C11 111.3(3)
Si1 C16 H16A 109.5
Si1 C16 H16B 109.5
H16A C16 H16B 109.5
Si1 C16 H16C 109.5
H16A C16 H16C 109.5
H16B C16 H16C 109.5
Si1 C17 H17A 109.5
Si1 C17 H17B 109.5
H17A C17 H17B 109.5
Si1 C17 H17C 109.5
H17A C17 H17C 109.5
H17B C17 H17C 109.5
C11 N1 S1 117.9(2)
C11 N1 H18 116.0(3)
S1 N1 H18 116.9(2)
H19A O2 H19B 107.7(3)
O1 S1 N1 112.73(16)
O1 S1 C10 102.85(17)
N1 S1 C10 102.94(19)
C17 Si1 C16 111.08(19)
C17 Si1 C1 109.16(18)
C16 Si1 C1 105.82(17)
C17 Si1 C11 109.36(17)
C16 Si1 C11 104.84(17)
C1 Si1 C11 116.46(16)

loop_
_geom_bond_atom_site_label_1
_geom_bond_atom_site_label_2
_geom_bond_distance
C1 C2 1.393(5)
C1 C6 1.394(5)
C1 Si1 1.898(4)
C2 C3 1.381(6)
C2 H2 0.9500
C3 C4 1.361(6)
C3 H3 0.9500
C4 C5 1.380(6)
C4 H4 0.9500
C5 C6 1.387(5)
C5 H5 0.9500
C6 H6 0.9500
C7 C10 1.521(6)
C7 H7A 0.9800
C7 H7B 0.9800
C7 H7C 0.9800
C8 C10 1.531(6)
C8 H8A 0.9800
C8 H8B 0.9800
C8 H8C 0.9800
C9 C10 1.527(5)
C9 H9A 0.9800
C9 H9B 0.9800
C9 H9C 0.9800
C10 S1 1.842(4)
C11 N1 1.491(4)
C11 C15 1.562(5)
C11 Si1 1.911(4)
C11 H11 1.0000
C12 C15 1.538(5)
C12 H12A 0.9800
C12 H12B 0.9800
C12 H12C 0.9800
C13 C15 1.519(5)
C13 H13A 0.9800
C13 H13B 0.9800
C13 H13C 0.9800
C14 C15 1.526(5)
C14 H14A 0.9800
C14 H14B 0.9800
C14 H14C 0.9800
C16 Si1 1.879(4)
C16 H16A 0.9800
C16 H16B 0.9800
C16 H16C 0.9800
C17 Si1 1.859(4)
C17 H17A 0.9800
C17 H17B 0.9800
C17 H17C 0.9800
N1 S1 1.630(3)
N1 H18 0.992(3)
O1 S1 1.505(3)
O2 H19A 0.889(3)
O2 H19B 0.874(3)

loop_
_cod_related_entry_id
_cod_related_entry_code
_cod_related_entry_database
1 21200095 ChemSpider
